data_7127402
loop_
_publ_author_name
'Liu, Yu-Ting'
'He, Lei'
'Shi, Ping-Ping'
'Ye, Qiong'
'Fu, Da-Wei'

_publ_section_title
;
 A one-dimensional switchable dielectric material with Pd uptake function:
 [(CH<sub>2</sub>)<sub>3</sub>NH<sub>2</sub>S]<sub>2</sub>BiCl<sub>5</sub>.
;
_journal_issue 89
_journal_name_full 'Chemical communications (Cambridge, England)'
_journal_page_first 13764
_journal_page_last 13767
_journal_paper_doi 10.1039/d0cc05648k
_journal_volume 56
_journal_year 2020
_chemical_formula_moiety '(C3 H8 N S)2??BiCl5'
_chemical_formula_sum 'C6 H16 Bi Cl5 N2 S2'
_chemical_formula_weight 566.56
_space_group_crystal_system monoclinic
_space_group_IT_number 14
_space_group_name_Hall '-P 2ybc'
_space_group_name_H-M_alt 'P 1 21/c 1'
_atom_sites_solution_hydrogens geom
_audit_creation_method SHELXL-2014/7
_audit_update_record
;
2020-06-13 deposited with the CCDC.	2020-10-09 downloaded from the CCDC.
;
_cell_angle_alpha 90
_cell_angle_beta 123.339(2)
_cell_angle_gamma 90
_cell_formula_units_Z 4
_cell_length_a 12.2320(4)
_cell_length_b 7.5245(2)
_cell_length_c 22.0936(8)
_cell_measurement_reflns_used 5256
_cell_measurement_temperature 363(2)
_cell_measurement_theta_max 30.4030
_cell_measurement_theta_min 2.9150
_cell_volume 1698.84(10)
_computing_structure_refinement 'SHELXL-2014/7 (Sheldrick, 2014)'
_diffrn_ambient_temperature 363(2)
_diffrn_measured_fraction_theta_full 0.963
_diffrn_measured_fraction_theta_max 0.963
_diffrn_measurement_device_type 'XtaLAB Synergy R, DW system, HyPix'
_diffrn_radiation_type MoK\a
_diffrn_radiation_wavelength 0.71073
_diffrn_reflns_av_R_equivalents 0.0298
_diffrn_reflns_av_unetI/netI 0.0324
_diffrn_reflns_Laue_measured_fraction_full 0.963
_diffrn_reflns_Laue_measured_fraction_max 0.963
_diffrn_reflns_limit_h_max 12
_diffrn_reflns_limit_h_min -14
_diffrn_reflns_limit_k_max 8
_diffrn_reflns_limit_k_min -7
_diffrn_reflns_limit_l_max 25
_diffrn_reflns_limit_l_min -25
_diffrn_reflns_number 8011
_diffrn_reflns_point_group_measured_fraction_full 0.963
_diffrn_reflns_point_group_measured_fraction_max 0.963
_diffrn_reflns_theta_full 24.245
_diffrn_reflns_theta_max 24.245
_diffrn_reflns_theta_min 2.923
_exptl_absorpt_coefficient_mu 11.389
_exptl_crystal_colour white
_exptl_crystal_density_diffrn 2.215
_exptl_crystal_description ribbon
_exptl_crystal_F_000 1064
_refine_diff_density_max 1.437
_refine_diff_density_min -2.271
_refine_diff_density_rms 0.227
_refine_ls_extinction_method none
_refine_ls_goodness_of_fit_ref 1.067
_refine_ls_hydrogen_treatment constr
_refine_ls_matrix_type full
_refine_ls_number_parameters 145
_refine_ls_number_reflns 2644
_refine_ls_number_restraints 36
_refine_ls_restrained_S_all 1.068
_refine_ls_R_factor_all 0.0467
_refine_ls_R_factor_gt 0.0401
_refine_ls_shift/su_max 0.001
_refine_ls_shift/su_mean 0.000
_refine_ls_structure_factor_coef Fsqd
_refine_ls_weighting_details 'w=1/[\s^2^(Fo^2^)+(0.0786P)^2^] where P=(Fo^2^+2Fc^2^)/3'
_refine_ls_weighting_scheme calc
_refine_ls_wR_factor_gt 0.1037
_refine_ls_wR_factor_ref 0.1075
_reflns_Friedel_coverage 0.000
_reflns_number_gt 2325
_reflns_number_total 2644
_reflns_threshold_expression 'I > 2\s(I)'
_cod_data_source_file d0cc05648k2.cif
_cod_data_source_block 1-363K
_cod_depositor_comments 'Adding full bibliography for 7127401--7127402.cif.'
_cod_original_sg_symbol_H-M 'P 21/c'
_cod_database_code 7127402
_shelx_shelxl_version_number 2014/7
_shelx_space_group_comment
;
The symmetry employed for this shelxl refinement is uniquely defined
by the following loop, which should always be used as a source of
symmetry information in preference to the above space-group names.
They are only intended as comments.
;

loop_
_space_group_symop_operation_xyz
'x, y, z'
'-x, y+1/2, -z+1/2'
'-x, -y, -z'
'x, -y-1/2, z-1/2'

loop_
_atom_site_label
_atom_site_type_symbol
_atom_site_fract_x
_atom_site_fract_y
_atom_site_fract_z
_atom_site_U_iso_or_equiv
_atom_site_adp_type
_atom_site_occupancy
_atom_site_site_symmetry_order
_atom_site_calc_flag
_atom_site_refinement_flags_posn
_atom_site_refinement_flags_adp
_atom_site_refinement_flags_occupancy
_atom_site_disorder_assembly
_atom_site_disorder_group
Bi1 Bi 0.29453(3) 0.01911(4) 0.68419(2) 0.04327(17) Uani 1 1 d . . . . .
Cl1 Cl 0.1562(2) 0.3125(3) 0.64385(13) 0.0790(7) Uani 1 1 d . . . . .
Cl2 Cl 0.2673(4) -0.0033(3) 0.79823(18) 0.0779(8) Uani 1 1 d . . . . .
Cl3 Cl 0.4522(3) -0.2859(3) 0.73014(15) 0.0795(7) Uani 1 1 d . . . . .
Cl4 Cl 0.3054(4) 0.0361(4) 0.56793(18) 0.0964(10) Uani 1 1 d . . . . .
Cl5 Cl 0.1007(2) -0.1876(3) 0.61760(14) 0.0771(7) Uani 1 1 d . . . . .
S2 S 0.3408(5) 0.4862(4) 0.9145(2) 0.1151(14) Uani 1 1 d . . . . .
N2 N 0.2227(10) 0.5650(13) 0.7786(5) 0.087(2) Uani 1 1 d . . . . .
H2A H 0.2019 0.5178 0.7366 0.104 Uiso 1 1 calc R U . . .
H2B H 0.2315 0.6818 0.7762 0.104 Uiso 1 1 calc R U . . .
C4 C 0.3457(17) 0.4922(15) 0.8359(10) 0.107(4) Uani 1 1 d . U . . .
H4A H 0.4176 0.5660 0.8441 0.128 Uiso 1 1 calc R U . . .
H4B H 0.3575 0.3733 0.8234 0.128 Uiso 1 1 calc R U . . .
C6 C 0.1165(16) 0.5313(18) 0.7892(10) 0.118(4) Uani 1 1 d . U . . .
H6A H 0.0687 0.6409 0.7815 0.142 Uiso 1 1 calc R U . . .
H6B H 0.0563 0.4460 0.7533 0.142 Uiso 1 1 calc R U . . .
C5 C 0.1609(14) 0.4657(18) 0.8588(9) 0.110(4) Uani 1 1 d . U . . .
H5A H 0.1355 0.3423 0.8559 0.132 Uiso 1 1 calc R U . . .
H5B H 0.1230 0.5338 0.8802 0.132 Uiso 1 1 calc R U . . .
S1 S 0.8273(4) 0.4699(5) 0.5754(2) 0.1103(12) Uani 1 1 d . . . . .
N1 N 0.7251(11) 0.4602(15) 0.4367(6) 0.112(4) Uani 1 1 d . . . . .
H1A H 0.7176 0.3604 0.4131 0.135 Uiso 1 1 calc R U . . .
H1B H 0.7209 0.5508 0.4096 0.135 Uiso 1 1 calc R U . . .
C2 C 0.6559(10) 0.4837(13) 0.5217(6) 0.079(3) Uani 1 1 d . U . . .
H2C H 0.6174 0.3868 0.5329 0.095 Uiso 1 1 calc R U . . .
H2D H 0.6268 0.5953 0.5302 0.095 Uiso 1 1 calc R U . . .
C1 C 0.8477(11) 0.4620(16) 0.5019(7) 0.095(3) Uani 1 1 d . U . . .
H1C H 0.8971 0.5648 0.5034 0.114 Uiso 1 1 calc R U . . .
H1D H 0.8962 0.3560 0.5055 0.114 Uiso 1 1 calc R U . . .
C3 C 0.6173(13) 0.4720(17) 0.4444(8) 0.113(4) Uani 1 1 d . U . . .
H3A H 0.5620 0.3685 0.4221 0.135 Uiso 1 1 calc R U . . .
H3B H 0.5659 0.5761 0.4185 0.135 Uiso 1 1 calc R U . . .

loop_
_atom_site_aniso_label
_atom_site_aniso_U_11
_atom_site_aniso_U_22
_atom_site_aniso_U_33
_atom_site_aniso_U_23
_atom_site_aniso_U_13
_atom_site_aniso_U_12
Bi1 0.0369(2) 0.0435(2) 0.0455(2) -0.00027(9) 0.02021(19) 0.00096(9)
Cl1 0.0759(17) 0.0669(14) 0.0767(15) 0.0094(11) 0.0309(13) 0.0289(11)
Cl2 0.098(2) 0.0851(17) 0.0678(17) -0.0070(10) 0.0567(18) -0.0071(11)
Cl3 0.0648(15) 0.0704(14) 0.0921(17) 0.0139(12) 0.0361(13) 0.0239(11)
Cl4 0.099(3) 0.141(3) 0.0614(17) 0.0070(15) 0.0516(18) 0.0051(18)
Cl5 0.0501(13) 0.0846(16) 0.0840(16) -0.0263(12) 0.0288(12) -0.0201(11)
S2 0.126(4) 0.129(3) 0.087(3) 0.0116(16) 0.055(3) 0.0072(19)
N2 0.095(8) 0.094(6) 0.081(6) -0.008(5) 0.054(6) -0.011(5)
C4 0.080(7) 0.136(9) 0.116(9) 0.006(6) 0.060(7) -0.001(5)
C6 0.079(7) 0.145(9) 0.127(9) 0.008(7) 0.053(7) -0.013(6)
C5 0.081(7) 0.147(9) 0.122(9) 0.015(6) 0.068(7) -0.024(5)
S1 0.078(3) 0.176(4) 0.078(2) -0.0202(19) 0.043(2) -0.0168(19)
N1 0.068(7) 0.209(12) 0.054(6) -0.026(6) 0.030(6) -0.037(7)
C2 0.043(5) 0.153(8) 0.060(5) -0.015(4) 0.041(4) 0.001(4)
C1 0.050(5) 0.166(8) 0.071(6) -0.021(5) 0.035(5) -0.007(5)
C3 0.058(6) 0.174(9) 0.085(6) -0.018(5) 0.026(5) 0.005(5)

loop_
_atom_type_symbol
_atom_type_description
_atom_type_scat_dispersion_real
_atom_type_scat_dispersion_imag
_atom_type_scat_source
C C 0.0033 0.0016 'International Tables Vol C Tables 4.2.6.8 and 6.1.1.4'
H H 0.0000 0.0000 'International Tables Vol C Tables 4.2.6.8 and 6.1.1.4'
Bi Bi -4.1077 10.2566 'International Tables Vol C Tables 4.2.6.8 and 6.1.1.4'
Cl Cl 0.1484 0.1585 'International Tables Vol C Tables 4.2.6.8 and 6.1.1.4'
N N 0.0061 0.0033 'International Tables Vol C Tables 4.2.6.8 and 6.1.1.4'
S S 0.1246 0.1234 'International Tables Vol C Tables 4.2.6.8 and 6.1.1.4'

loop_
_geom_angle_atom_site_label_1
_geom_angle_atom_site_label_2
_geom_angle_atom_site_label_3
_geom_angle
_geom_angle_site_symmetry_1
_geom_angle_site_symmetry_3
_geom_angle_publ_flag
Cl5 Bi1 Cl1 95.54(8) . . ?
Cl5 Bi1 Cl4 89.80(10) . . ?
Cl1 Bi1 Cl4 89.81(10) . . ?
Cl5 Bi1 Cl2 87.00(9) . . ?
Cl1 Bi1 Cl2 88.98(8) . . ?
Cl4 Bi1 Cl2 176.45(9) . . ?
Cl5 Bi1 Cl3 86.88(8) . . ?
Cl1 Bi1 Cl3 177.57(8) . . ?
Cl4 Bi1 Cl3 89.98(9) . . ?
Cl2 Bi1 Cl3 91.37(8) . . ?
Cl5 Bi1 Cl3 171.43(7) . 2_656 ?
Cl1 Bi1 Cl3 93.03(7) . 2_656 ?
Cl4 Bi1 Cl3 90.18(10) . 2_656 ?
Cl2 Bi1 Cl3 93.22(9) . 2_656 ?
Cl3 Bi1 Cl3 84.55(2) . 2_656 ?
Bi1 Cl3 Bi1 154.22(11) . 2_646 ?
C4 S2 C5 91.1(8) . . ?
C4 N2 C6 112.5(11) . . ?
C4 N2 H2A 109.1 . . ?
C6 N2 H2A 109.1 . . ?
C4 N2 H2B 109.1 . . ?
C6 N2 H2B 109.1 . . ?
H2A N2 H2B 107.8 . . ?
N2 C4 S2 106.9(10) . . ?
N2 C4 H4A 110.3 . . ?
S2 C4 H4A 110.3 . . ?
N2 C4 H4B 110.3 . . ?
S2 C4 H4B 110.3 . . ?
H4A C4 H4B 108.6 . . ?
C5 C6 N2 113.0(13) . . ?
C5 C6 H6A 109.0 . . ?
N2 C6 H6A 109.0 . . ?
C5 C6 H6B 109.0 . . ?
N2 C6 H6B 109.0 . . ?
H6A C6 H6B 107.8 . . ?
C6 C5 S2 107.6(9) . . ?
C6 C5 H5A 110.2 . . ?
S2 C5 H5A 110.2 . . ?
C6 C5 H5B 110.2 . . ?
S2 C5 H5B 110.2 . . ?
H5A C5 H5B 108.5 . . ?
C2 S1 C1 95.8(5) . . ?
C1 N1 C3 114.6(11) . . ?
C1 N1 H1A 108.6 . . ?
C3 N1 H1A 108.6 . . ?
C1 N1 H1B 108.6 . . ?
C3 N1 H1B 108.6 . . ?
H1A N1 H1B 107.6 . . ?
C3 C2 S1 106.1(7) . . ?
C3 C2 H2C 110.5 . . ?
S1 C2 H2C 110.5 . . ?
C3 C2 H2D 110.5 . . ?
S1 C2 H2D 110.5 . . ?
H2C C2 H2D 108.7 . . ?
N1 C1 S1 109.4(9) . . ?
N1 C1 H1C 109.8 . . ?
S1 C1 H1C 109.8 . . ?
N1 C1 H1D 109.8 . . ?
S1 C1 H1D 109.8 . . ?
H1C C1 H1D 108.2 . . ?
N1 C3 C2 114.0(11) . . ?
N1 C3 H3A 108.8 . . ?
C2 C3 H3A 108.8 . . ?
N1 C3 H3B 108.8 . . ?
C2 C3 H3B 108.8 . . ?
H3A C3 H3B 107.6 . . ?

loop_
_geom_bond_atom_site_label_1
_geom_bond_atom_site_label_2
_geom_bond_distance
_geom_bond_site_symmetry_2
_geom_bond_publ_flag
Bi1 Cl5 2.524(2) . ?
Bi1 Cl1 2.622(2) . ?
Bi1 Cl4 2.647(3) . ?
Bi1 Cl2 2.722(3) . ?
Bi1 Cl3 2.804(2) . ?
Bi1 Cl3 2.982(2) 2_656 ?
Cl3 Bi1 2.982(2) 2_646 ?
S2 C4 1.770(18) . ?
S2 C5 1.845(15) . ?
N2 C4 1.440(18) . ?
N2 C6 1.465(19) . ?
N2 H2A 0.8900 . ?
N2 H2B 0.8900 . ?
C4 H4A 0.9700 . ?
C4 H4B 0.9700 . ?
C6 C5 1.41(2) . ?
C6 H6A 0.9700 . ?
C6 H6B 0.9700 . ?
C5 H5A 0.9700 . ?
C5 H5B 0.9700 . ?
S1 C2 1.755(11) . ?
S1 C1 1.774(13) . ?
N1 C1 1.396(15) . ?
N1 C3 1.423(18) . ?
N1 H1A 0.8900 . ?
N1 H1B 0.8900 . ?
C2 C3 1.504(17) . ?
C2 H2C 0.9700 . ?
C2 H2D 0.9700 . ?
C1 H1C 0.9700 . ?
C1 H1D 0.9700 . ?
C3 H3A 0.9700 . ?
C3 H3B 0.9700 . ?

loop_
_geom_torsion_atom_site_label_1
_geom_torsion_atom_site_label_2
_geom_torsion_atom_site_label_3
_geom_torsion_atom_site_label_4
_geom_torsion
_geom_torsion_site_symmetry_1
_geom_torsion_site_symmetry_2
_geom_torsion_site_symmetry_3
_geom_torsion_site_symmetry_4
_geom_torsion_publ_flag
C6 N2 C4 S2 -27.5(13) . . . . ?
C5 S2 C4 N2 27.8(10) . . . . ?
C4 N2 C6 C5 11.3(17) . . . . ?
N2 C6 C5 S2 9.9(16) . . . . ?
C4 S2 C5 C6 -21.9(12) . . . . ?
C1 S1 C2 C3 2.9(9) . . . . ?
C3 N1 C1 S1 2.3(15) . . . . ?
C2 S1 C1 N1 -3.1(10) . . . . ?
C1 N1 C3 C2 -0.2(17) . . . . ?
S1 C2 C3 N1 -2.1(13) . . . . ?
